data_7055375
loop_
_publ_author_name
'Indoria, Shikha'
'Lobana, Tarlok S.'
'Sood, Henna'
'Arora, Daljit S.'
'Hundal, Geeta'
'Jasinski, Jerry P.'

_publ_section_title
;
 Synthesis, spectroscopy, structures and antimicrobial activity of
 mixed-ligand zinc(ii) complexes of 5-nitro-salicylaldehyde
 thiosemicarbazones
;
_journal_issue 4
_journal_name_full 'New J. Chem.'
_journal_page_first 3642
_journal_paper_doi 10.1039/C5NJ02822A
_journal_volume 40
_journal_year 2016
_chemical_formula_moiety '2(C26 H18 N6 O3 S Zn), C H2 Cl2'
_chemical_formula_sum 'C26.5 H19 Cl N6 O3 S Zn'
_chemical_formula_weight 602.38
_chemical_name_systematic
; 
 ? 
;
_space_group_IT_number 2
_symmetry_cell_setting triclinic
_symmetry_space_group_name_Hall '-P 1'
_symmetry_space_group_name_H-M 'P -1'
_atom_sites_solution_hydrogens geom
_atom_sites_solution_primary direct
_atom_sites_solution_secondary difmap
_audit_creation_method SHELXL-97
_audit_update_record
;
2016-02-01 deposited with the CCDC.
2016-02-17 downloaded from the CCDC.
;
_cell_angle_alpha 65.288(15)
_cell_angle_beta 73.741(17)
_cell_angle_gamma 73.112(17)
_cell_formula_units_Z 4
_cell_length_a 11.906(4)
_cell_length_b 15.107(6)
_cell_length_c 16.009(5)
_cell_measurement_reflns_used 6643
_cell_measurement_temperature 296(2)
_cell_measurement_theta_max 26.24
_cell_measurement_theta_min 2.59
_cell_volume 2461.0(15)
_computing_cell_refinement 'Bruker SAINT'
_computing_data_collection 'Bruker APEX2'
_computing_data_reduction 'Bruker SAINT'
_computing_molecular_graphics 'Bruker SHELXTL'
_computing_publication_material 'Bruker SHELXTL'
_computing_structure_refinement 'SHELXL-2014 (Sheldrick 2014)'
_computing_structure_solution 'Sir-92 (Altomare et al., 1993)'
_diffrn_ambient_temperature 296(2)
_diffrn_measured_fraction_theta_full 0.824
_diffrn_measured_fraction_theta_max 0.824
_diffrn_measurement_device_type 'Bruker APEX-II CCD'
_diffrn_measurement_method '\f and \w scans'
_diffrn_radiation_monochromator graphite
_diffrn_radiation_source 'fine-focus sealed tube'
_diffrn_radiation_type MoK\a
_diffrn_radiation_wavelength 0.71073
_diffrn_reflns_av_R_equivalents 0.0675
_diffrn_reflns_av_unetI/netI 0.1146
_diffrn_reflns_limit_h_max 14
_diffrn_reflns_limit_h_min -14
_diffrn_reflns_limit_k_max 16
_diffrn_reflns_limit_k_min -18
_diffrn_reflns_limit_l_max 19
_diffrn_reflns_limit_l_min -15
_diffrn_reflns_number 16505
_diffrn_reflns_theta_full 26.35
_diffrn_reflns_theta_max 26.35
_diffrn_reflns_theta_min 1.51
_exptl_absorpt_coefficient_mu 1.236
_exptl_absorpt_correction_T_max 0.7453
_exptl_absorpt_correction_T_min 0.5903
_exptl_absorpt_correction_type multi-scan
_exptl_absorpt_process_details 'SADABS-2014/2 - Bruker AXS area detector scaling and absorption correction'
_exptl_crystal_colour yellow
_exptl_crystal_density_diffrn 1.626
_exptl_crystal_density_method 'not measured'
_exptl_crystal_description Prism
_exptl_crystal_F_000 1228
_exptl_crystal_size_max 0.11
_exptl_crystal_size_mid 0.09
_exptl_crystal_size_min 0.06
_refine_diff_density_max 2.117
_refine_diff_density_min -3.079
_refine_diff_density_rms 0.297
_refine_ls_extinction_method none
_refine_ls_goodness_of_fit_ref 1.341
_refine_ls_hydrogen_treatment none
_refine_ls_matrix_type full
_refine_ls_number_parameters 679
_refine_ls_number_reflns 8262
_refine_ls_number_restraints 0
_refine_ls_restrained_S_all 1.341
_refine_ls_R_factor_all 0.1826
_refine_ls_R_factor_gt 0.1169
_refine_ls_shift/su_max 0.000
_refine_ls_shift/su_mean 0.000
_refine_ls_structure_factor_coef Fsqd
_refine_ls_weighting_details 'calc w=1/[\s^2^(Fo^2^)+(0.2000P)^2^+0.0000P] where P=(Fo^2^+2Fc^2^)/3'
_refine_ls_weighting_scheme calc
_refine_ls_wR_factor_gt 0.3046
_refine_ls_wR_factor_ref 0.3884
_reflns_number_gt 4845
_reflns_number_total 8262
_reflns_threshold_expression >2sigma(I)
_cod_data_source_file c5nj02822a2.cif
_cod_data_source_block 8
_cod_depositor_comments
;
The following automatic conversions were performed:

'_symmetry_cell_setting' value 'Triclinic' changed to 'triclinic'
according to
/usr/data/users/saulius/crontab/automatic-downloads/rss-feeds/RSC/lib/dictionaries/cif_core.dic
dictionary named 'cif_core.dic' version 2.4.2 from 2011-04-26.

'_exptl_absorpt_correction_type' value 'Multi-scan' changed to
'multi-scan' according to
/usr/data/users/saulius/crontab/automatic-downloads/rss-feeds/RSC/lib/dictionaries/cif_core.dic
dictionary named 'cif_core.dic' version 2.4.2 from 2011-04-26.

Automatic conversion script
Id: cif_fix_values 4268 2015-11-12 08:31:59Z antanas 

 Adding full bibliography for 7055375--7055380.cif.
;
_cod_original_cell_volume 2461.1(15)
_cod_database_code 7055375

loop_
_symmetry_equiv_pos_as_xyz
'x, y, z'
'-x, -y, -z'

loop_
_atom_site_label
_atom_site_type_symbol
_atom_site_fract_x
_atom_site_fract_y
_atom_site_fract_z
_atom_site_U_iso_or_equiv
_atom_site_adp_type
_atom_site_occupancy
_atom_site_symmetry_multiplicity
_atom_site_calc_flag
_atom_site_refinement_flags
C1 C 0.9448(9) 0.7322(7) 0.6596(8) 0.028(3) Uani 1 1 d .
H1 H 0.8955 0.6869 0.6789 0.034 Uiso 1 1 calc R
C2 C 1.0623(9) 0.7067(7) 0.6215(9) 0.036(3) Uani 1 1 d .
H2 H 1.0923 0.6451 0.6156 0.043 Uiso 1 1 calc R
C3 C 1.1358(9) 0.7754(7) 0.5918(9) 0.035(3) Uani 1 1 d .
H3 H 1.2156 0.7595 0.5656 0.043 Uiso 1 1 calc R
C4 C 1.0911(8) 0.8662(7) 0.6011(8) 0.028(3) Uani 1 1 d .
C5 C 1.1611(8) 0.9401(7) 0.5757(8) 0.028(3) Uani 1 1 d .
H5 H 1.2413 0.9278 0.5488 0.034 Uiso 1 1 calc R
C6 C 1.1155(9) 1.0238(7) 0.5893(9) 0.035(3) Uani 1 1 d .
H6 H 1.1635 1.0700 0.5708 0.042 Uiso 1 1 calc R
C7 C 0.9918(8) 1.0462(6) 0.6325(8) 0.025(3) Uani 1 1 d .
C8 C 0.9182(8) 0.9771(6) 0.6563(7) 0.021(2) Uani 1 1 d .
C9 C 0.9704(7) 0.8852(6) 0.6411(7) 0.022(2) Uani 1 1 d .
C10 C 0.9381(9) 1.1326(7) 0.6523(8) 0.029(3) Uani 1 1 d .
H10 H 0.9819 1.1807 0.6377 0.035 Uiso 1 1 calc R
C11 C 0.8222(9) 1.1452(6) 0.6927(8) 0.029(3) Uani 1 1 d .
H11 H 0.7857 1.2017 0.7071 0.034 Uiso 1 1 calc R
C12 C 0.7558(8) 1.0725(7) 0.7133(8) 0.033(3) Uani 1 1 d .
H12 H 0.6755 1.0829 0.7405 0.040 Uiso 1 1 calc R
C13 C 0.7150(7) 0.7430(6) 0.9265(8) 0.025(3) Uani 1 1 d .
C14 C 0.7497(8) 0.7221(7) 1.0130(8) 0.026(2) Uani 1 1 d .
H14 H 0.7770 0.7706 1.0190 0.031 Uiso 1 1 calc R
C15 C 0.7442(8) 0.6337(7) 1.0870(8) 0.024(2) Uani 1 1 d .
H15 H 0.7694 0.6214 1.1415 0.029 Uiso 1 1 calc R
C16 C 0.6994(8) 0.5618(6) 1.0785(8) 0.024(2) Uani 1 1 d .
C17 C 0.6598(8) 0.5789(6) 0.9994(7) 0.025(2) Uani 1 1 d .
H17 H 0.6257 0.5317 0.9977 0.030 Uiso 1 1 calc R
C18 C 0.6702(7) 0.6672(6) 0.9208(8) 0.026(3) Uani 1 1 d .
C19 C 0.6288(8) 0.6781(6) 0.8402(7) 0.023(2) Uani 1 1 d .
H19 H 0.5915 0.6290 0.8461 0.028 Uiso 1 1 calc R
C20 C 0.5798(8) 0.8267(6) 0.6184(7) 0.0157(18) Uiso 1 1 d .
C21 C 0.4967(8) 0.7573(7) 0.5363(8) 0.023(2) Uani 1 1 d .
C22 C 0.4957(9) 0.6610(7) 0.6032(9) 0.032(3) Uani 1 1 d .
H22 H 0.5188 0.6425 0.6601 0.039 Uiso 1 1 calc R
C23 C 0.4596(10) 0.5938(7) 0.5829(9) 0.040(3) Uani 1 1 d .
H23 H 0.4601 0.5294 0.6264 0.048 Uiso 1 1 calc R
C24 C 0.4230(9) 0.6205(7) 0.4992(9) 0.032(3) Uani 1 1 d .
H24 H 0.3996 0.5749 0.4861 0.038 Uiso 1 1 calc R
C25 C 0.4223(8) 0.7163(6) 0.4362(8) 0.029(3) Uani 1 1 d .
H25 H 0.3966 0.7357 0.3802 0.035 Uiso 1 1 calc R
C26 C 0.4588(8) 0.7843(7) 0.4545(8) 0.031(3) Uani 1 1 d .
H26 H 0.4576 0.8487 0.4108 0.037 Uiso 1 1 calc R
C27 C 0.0373(9) 0.1886(7) 0.8658(8) 0.031(3) Uani 1 1 d .
H27 H 0.0669 0.2438 0.8550 0.037 Uiso 1 1 calc R
C28 C -0.0823(9) 0.1859(8) 0.9101(9) 0.037(3) Uani 1 1 d .
H28 H -0.1297 0.2362 0.9310 0.044 Uiso 1 1 calc R
C29 C -0.1265(9) 0.1070(8) 0.9212(8) 0.033(3) Uani 1 1 d .
H29 H -0.2064 0.1051 0.9476 0.040 Uiso 1 1 calc R
C30 C -0.0553(8) 0.0303(7) 0.8940(8) 0.030(3) Uani 1 1 d .
C31 C -0.0972(8) -0.0532(6) 0.9020(8) 0.029(3) Uani 1 1 d .
H31 H -0.1766 -0.0578 0.9277 0.035 Uiso 1 1 calc R
C32 C -0.0235(8) -0.1247(7) 0.8729(8) 0.026(3) Uani 1 1 d .
H32 H -0.0528 -0.1775 0.8771 0.031 Uiso 1 1 calc R
C33 C 0.0986(8) -0.1207(7) 0.8357(8) 0.024(2) Uani 1 1 d .
C34 C 0.1419(8) -0.0383(6) 0.8229(7) 0.0194(19) Uiso 1 1 d .
C35 C 0.0640(8) 0.0390(6) 0.8538(7) 0.022(2) Uani 1 1 d .
C36 C 0.1807(8) -0.1935(7) 0.8054(8) 0.028(3) Uani 1 1 d .
H36 H 0.1569 -0.2494 0.8107 0.034 Uiso 1 1 calc R
C37 C 0.2960(9) -0.1820(6) 0.7679(8) 0.030(3) Uani 1 1 d .
H37 H 0.3514 -0.2312 0.7495 0.036 Uiso 1 1 calc R
C38 C 0.3309(8) -0.0977(6) 0.7573(8) 0.032(3) Uani 1 1 d .
H38 H 0.4094 -0.0907 0.7299 0.038 Uiso 1 1 calc R
C39 C 0.2243(8) 0.2679(6) 0.5863(7) 0.023(2) Uani 1 1 d .
C40 C 0.1767(8) 0.2981(7) 0.5032(8) 0.027(3) Uani 1 1 d .
H40 H 0.1682 0.2497 0.4851 0.032 Uiso 1 1 calc R
C41 C 0.1438(9) 0.3958(7) 0.4500(8) 0.029(3) Uani 1 1 d .
H41 H 0.1102 0.4132 0.3980 0.035 Uiso 1 1 calc R
C42 C 0.1600(8) 0.4690(6) 0.4732(7) 0.025(2) Uani 1 1 d .
C43 C 0.2107(8) 0.4432(6) 0.5494(7) 0.021(2) Uani 1 1 d .
H43 H 0.2237 0.4929 0.5633 0.025 Uiso 1 1 calc R
C44 C 0.2432(8) 0.3446(6) 0.6063(7) 0.024(2) Uani 1 1 d .
C45 C 0.3062(8) 0.3272(6) 0.6794(8) 0.028(3) Uani 1 1 d .
H45 H 0.3244 0.3822 0.6811 0.033 Uiso 1 1 calc R
C46 C 0.4492(8) 0.1595(6) 0.8575(8) 0.026(2) Uani 1 1 d .
C47 C 0.5651(8) 0.2366(7) 0.9065(8) 0.026(3) Uani 1 1 d .
C48 C 0.5872(8) 0.2323(7) 0.9883(8) 0.030(3) Uani 1 1 d .
H48 H 0.5701 0.1800 1.0441 0.036 Uiso 1 1 calc R
C49 C 0.6351(8) 0.3060(7) 0.9868(9) 0.034(3) Uani 1 1 d .
H49 H 0.6494 0.3032 1.0421 0.041 Uiso 1 1 calc R
C50 C 0.6624(8) 0.3851(7) 0.9031(8) 0.029(3) Uani 1 1 d .
H50 H 0.6943 0.4348 0.9024 0.034 Uiso 1 1 calc R
C51 C 0.6405(9) 0.3874(7) 0.8202(9) 0.037(3) Uani 1 1 d .
H51 H 0.6589 0.4386 0.7639 0.045 Uiso 1 1 calc R
C52 C 0.5919(8) 0.3144(7) 0.8222(9) 0.034(3) Uani 1 1 d .
H52 H 0.5769 0.3166 0.7674 0.041 Uiso 1 1 calc R
C53 C 0.0358(10) 0.5052(8) 0.1123(9) 0.042(3) Uani 1 1 d .
H53A H -0.0416 0.4926 0.1170 0.050 Uiso 1 1 calc R
H53B H 0.0949 0.4452 0.1132 0.050 Uiso 1 1 calc R
N1 N 0.8984(6) 0.8195(5) 0.6700(6) 0.0160(17) Uani 1 1 d .
N2 N 0.8022(7) 0.9921(5) 0.6957(6) 0.025(2) Uani 1 1 d .
N3 N 0.6929(7) 0.4684(6) 1.1558(7) 0.032(2) Uani 1 1 d .
N4 N 0.6391(7) 0.7513(5) 0.7592(6) 0.022(2) Uani 1 1 d .
N5 N 0.5912(7) 0.7465(5) 0.6925(7) 0.027(2) Uani 1 1 d .
N6 N 0.5325(7) 0.8328(5) 0.5476(6) 0.026(2) Uani 1 1 d .
H6A H 0.5230 0.8903 0.5037 0.031 Uiso 1 1 calc R
N7 N 0.1092(7) 0.1176(5) 0.8390(7) 0.029(2) Uani 1 1 d .
N8 N 0.2559(6) -0.0258(5) 0.7848(6) 0.0164(17) Uani 1 1 d .
N9 N 0.1295(8) 0.5727(6) 0.4150(8) 0.040(3) Uani 1 1 d .
N10 N 0.3388(6) 0.2416(5) 0.7422(6) 0.0152(15) Uiso 1 1 d .
N11 N 0.4107(7) 0.2435(5) 0.7945(7) 0.032(3) Uani 1 1 d .
N12 N 0.5228(7) 0.1558(5) 0.9111(7) 0.032(3) Uani 1 1 d .
H12A H 0.5459 0.0986 0.9519 0.038 Uiso 1 1 calc R
O1 O 0.7235(6) 0.8287(5) 0.8596(6) 0.037(2) Uani 1 1 d .
O2 O 0.7503(7) 0.4443(5) 1.2196(6) 0.049(3) Uani 1 1 d .
O3 O 0.6340(7) 0.4139(5) 1.1559(6) 0.043(2) Uani 1 1 d .
O4 O 0.2500(6) 0.1750(4) 0.6369(6) 0.031(2) Uani 1 1 d .
O5 O 0.0818(7) 0.5943(5) 0.3468(6) 0.037(2) Uani 1 1 d .
O6 O 0.1513(7) 0.6351(5) 0.4347(6) 0.044(2) Uani 1 1 d .
S1 S 0.6146(2) 0.94048(16) 0.6001(2) 0.0263(7) Uani 1 1 d .
S2 S 0.4209(2) 0.04387(17) 0.8759(2) 0.0354(8) Uani 1 1 d .
Zn1 Zn 0.72188(9) 0.86995(7) 0.72414(9) 0.0233(4) Uani 1 1 d .
Zn2 Zn 0.28622(9) 0.11208(7) 0.76875(9) 0.0233(4) Uani 1 1 d .
Cl1 Cl 0.0341(3) 0.5333(2) 0.2078(2) 0.0472(9) Uani 1 1 d .
Cl2 Cl 0.0700(3) 0.6047(2) 0.0044(2) 0.0441(8) Uani 1 1 d .

loop_
_atom_site_aniso_label
_atom_site_aniso_U_11
_atom_site_aniso_U_22
_atom_site_aniso_U_33
_atom_site_aniso_U_23
_atom_site_aniso_U_13
_atom_site_aniso_U_12
C1 0.019(5) 0.017(4) 0.048(8) -0.005(5) -0.011(5) -0.007(4)
C2 0.023(5) 0.020(5) 0.059(9) -0.013(5) -0.009(6) 0.003(4)
C3 0.017(5) 0.030(5) 0.051(8) -0.009(5) -0.004(5) -0.003(4)
C4 0.014(5) 0.028(5) 0.033(7) 0.000(5) -0.004(5) -0.010(4)
C5 0.012(5) 0.029(5) 0.040(7) -0.007(5) -0.001(5) -0.010(4)
C6 0.015(5) 0.016(5) 0.064(9) 0.003(5) -0.010(5) -0.012(4)
C7 0.015(5) 0.013(4) 0.044(7) 0.002(4) -0.014(5) -0.007(3)
C8 0.009(4) 0.014(4) 0.030(6) 0.002(4) -0.004(4) -0.006(3)
C9 0.005(4) 0.018(4) 0.034(6) 0.000(4) -0.003(4) -0.006(3)
C10 0.021(5) 0.015(4) 0.038(7) 0.013(4) -0.011(5) -0.012(4)
C11 0.024(5) 0.010(4) 0.053(8) -0.007(5) -0.019(5) 0.000(4)
C12 0.010(5) 0.019(5) 0.056(8) 0.003(5) -0.010(5) -0.002(4)
C13 0.005(4) 0.017(4) 0.043(7) -0.001(5) -0.004(4) -0.004(3)
C14 0.013(5) 0.020(4) 0.040(7) -0.005(5) -0.004(5) -0.008(4)
C15 0.010(4) 0.023(5) 0.031(7) -0.006(4) 0.000(4) -0.002(3)
C16 0.015(4) 0.012(4) 0.032(7) 0.002(4) -0.004(4) -0.001(3)
C17 0.014(4) 0.015(4) 0.031(7) 0.002(4) -0.002(4) -0.002(3)
C18 0.005(4) 0.013(4) 0.045(7) 0.003(4) -0.006(4) 0.000(3)
C19 0.013(4) 0.015(4) 0.032(7) 0.006(4) -0.006(4) -0.008(3)
C21 0.009(4) 0.021(4) 0.039(7) -0.008(4) -0.004(4) -0.004(3)
C22 0.033(6) 0.020(5) 0.042(8) -0.003(5) -0.012(5) -0.009(4)
C23 0.040(7) 0.020(5) 0.056(9) -0.002(5) -0.014(6) -0.014(5)
C24 0.016(5) 0.024(5) 0.056(8) -0.013(5) -0.006(5) -0.008(4)
C25 0.015(5) 0.018(4) 0.055(8) -0.010(5) -0.017(5) 0.000(4)
C26 0.011(4) 0.024(5) 0.043(8) 0.002(5) -0.011(5) 0.002(4)
C27 0.024(5) 0.012(4) 0.046(8) -0.002(5) -0.010(5) 0.001(4)
C28 0.020(5) 0.027(5) 0.055(9) -0.011(5) -0.010(6) 0.005(4)
C29 0.012(5) 0.034(6) 0.037(7) -0.001(5) -0.002(5) -0.002(4)
C30 0.009(4) 0.026(5) 0.047(8) 0.000(5) -0.013(5) -0.003(4)
C31 0.007(4) 0.019(5) 0.051(8) -0.001(5) -0.003(5) -0.006(3)
C32 0.013(5) 0.024(5) 0.035(7) 0.002(5) -0.008(4) -0.010(4)
C33 0.015(5) 0.022(5) 0.029(7) 0.003(4) -0.008(4) -0.009(4)
C35 0.005(4) 0.017(4) 0.028(6) 0.004(4) 0.004(4) -0.004(3)
C36 0.020(5) 0.015(4) 0.044(8) 0.000(5) -0.012(5) -0.006(4)
C37 0.021(5) 0.010(4) 0.053(8) -0.002(5) -0.011(5) -0.004(3)
C38 0.013(5) 0.015(4) 0.053(8) 0.004(5) -0.009(5) -0.006(3)
C39 0.015(5) 0.018(4) 0.031(7) 0.000(4) -0.005(4) -0.010(3)
C40 0.023(5) 0.021(5) 0.033(7) 0.002(5) -0.011(5) -0.011(4)
C41 0.024(5) 0.022(5) 0.039(7) 0.002(5) -0.015(5) -0.011(4)
C42 0.012(4) 0.016(4) 0.032(7) 0.006(4) -0.003(4) -0.006(3)
C43 0.017(4) 0.013(4) 0.032(6) -0.005(4) -0.004(4) -0.008(3)
C44 0.009(4) 0.018(4) 0.034(7) 0.008(4) -0.007(4) -0.010(3)
C45 0.013(4) 0.016(4) 0.052(8) -0.005(5) -0.014(5) -0.004(3)
C46 0.009(4) 0.012(4) 0.047(7) -0.006(4) 0.000(4) 0.002(3)
C47 0.006(4) 0.023(5) 0.038(7) 0.000(5) -0.007(4) -0.004(3)
C48 0.007(4) 0.029(5) 0.044(8) -0.003(5) -0.009(5) 0.000(4)
C49 0.012(5) 0.035(6) 0.057(9) -0.015(6) -0.014(5) -0.002(4)
C50 0.014(5) 0.027(5) 0.058(8) -0.027(5) -0.008(5) -0.003(4)
C51 0.027(6) 0.018(5) 0.063(9) -0.003(5) -0.016(6) -0.009(4)
C52 0.015(5) 0.026(5) 0.060(9) -0.008(5) -0.013(5) -0.007(4)
C53 0.023(6) 0.026(5) 0.070(10) -0.014(6) -0.011(6) 0.000(4)
N1 0.013(4) 0.016(3) 0.020(5) -0.004(3) -0.004(3) -0.006(3)
N2 0.021(4) 0.008(3) 0.045(6) 0.003(4) -0.019(4) -0.010(3)
N3 0.022(4) 0.017(4) 0.039(6) -0.002(4) -0.002(4) 0.004(3)
N4 0.014(4) 0.016(4) 0.036(6) -0.002(4) -0.012(4) -0.008(3)
N5 0.015(4) 0.013(4) 0.046(6) 0.001(4) -0.011(4) -0.006(3)
N6 0.017(4) 0.016(4) 0.040(6) 0.000(4) -0.010(4) -0.006(3)
N7 0.010(4) 0.017(4) 0.054(7) -0.002(4) -0.014(4) -0.003(3)
N8 0.006(3) 0.014(3) 0.029(5) -0.010(3) 0.003(3) -0.005(3)
N9 0.024(5) 0.017(4) 0.067(8) 0.010(4) -0.024(5) -0.009(3)
N11 0.017(4) 0.015(4) 0.056(7) 0.007(4) -0.021(5) -0.005(3)
N12 0.023(4) 0.012(4) 0.062(7) -0.004(4) -0.026(5) -0.003(3)
O1 0.020(4) 0.018(3) 0.064(6) 0.003(4) -0.012(4) -0.012(3)
O2 0.038(5) 0.035(4) 0.051(6) 0.014(4) -0.018(5) -0.009(4)
O3 0.045(5) 0.020(4) 0.048(6) 0.010(4) -0.008(4) -0.017(3)
O4 0.024(4) 0.011(3) 0.055(6) -0.001(3) -0.019(4) -0.006(3)
O5 0.041(5) 0.026(4) 0.039(5) 0.003(4) -0.019(4) -0.010(3)
O6 0.049(5) 0.012(3) 0.066(7) 0.003(4) -0.030(5) -0.006(3)
S1 0.0132(11) 0.0142(10) 0.0450(19) 0.0025(11) -0.0106(12) -0.0087(8)
S2 0.0307(14) 0.0141(11) 0.059(2) 0.0027(12) -0.0284(15) -0.0057(9)
Zn1 0.0084(6) 0.0142(6) 0.0410(9) 0.0004(5) -0.0069(5) -0.0071(4)
Zn2 0.0102(6) 0.0123(5) 0.0415(9) -0.0005(5) -0.0084(5) -0.0047(4)
Cl1 0.057(2) 0.0315(15) 0.050(2) -0.0021(14) -0.0194(17) -0.0137(13)
Cl2 0.0308(15) 0.0370(15) 0.053(2) -0.0075(14) -0.0084(14) -0.0024(11)

loop_
_atom_type_symbol
_atom_type_description
_atom_type_scat_dispersion_real
_atom_type_scat_dispersion_imag
_atom_type_scat_source
C C 0.0033 0.0016 'International Tables Vol C Tables 4.2.6.8 and 6.1.1.4'
H H 0.0000 0.0000 'International Tables Vol C Tables 4.2.6.8 and 6.1.1.4'
N N 0.0061 0.0033 'International Tables Vol C Tables 4.2.6.8 and 6.1.1.4'
O O 0.0106 0.0060 'International Tables Vol C Tables 4.2.6.8 and 6.1.1.4'
S S 0.1246 0.1234 'International Tables Vol C Tables 4.2.6.8 and 6.1.1.4'
Zn Zn 0.2839 1.4301 'International Tables Vol C Tables 4.2.6.8 and 6.1.1.4'
Cl Cl 0.1484 0.1585 'International Tables Vol C Tables 4.2.6.8 and 6.1.1.4'

loop_
_geom_angle_atom_site_label_1
_geom_angle_atom_site_label_2
_geom_angle_atom_site_label_3
_geom_angle
N1 C1 C2 122.6(9)
N1 C1 H1 118.7
C2 C1 H1 118.7
C1 C2 C3 118.5(10)
C1 C2 H2 120.7
C3 C2 H2 120.7
C4 C3 C2 120.5(10)
C4 C3 H3 119.7
C2 C3 H3 119.7
C3 C4 C9 116.8(9)
C3 C4 C5 124.4(10)
C9 C4 C5 118.8(10)
C6 C5 C4 122.1(10)
C6 C5 H5 119.0
C4 C5 H5 119.0
C5 C6 C7 121.4(8)
C5 C6 H6 119.3
C7 C6 H6 119.3
C10 C7 C8 116.8(9)
C10 C7 C6 124.5(8)
C8 C7 C6 118.6(9)
N2 C8 C7 122.7(9)
N2 C8 C9 118.3(7)
C7 C8 C9 118.9(9)
N1 C9 C4 123.3(9)
N1 C9 C8 116.6(8)
C4 C9 C8 120.1(8)
C11 C10 C7 119.1(8)
C11 C10 H10 120.5
C7 C10 H10 120.5
C10 C11 C12 120.1(10)
C10 C11 H11 120.0
C12 C11 H11 120.0
N2 C12 C11 122.5(10)
N2 C12 H12 118.7
C11 C12 H12 118.7
O1 C13 C18 124.2(9)
O1 C13 C14 118.7(8)
C18 C13 C14 117.0(8)
C15 C14 C13 122.6(9)
C15 C14 H14 118.7
C13 C14 H14 118.7
C14 C15 C16 118.4(9)
C14 C15 H15 120.8
C16 C15 H15 120.8
C17 C16 C15 121.8(8)
C17 C16 N3 119.1(8)
C15 C16 N3 119.0(9)
C16 C17 C18 120.7(9)
C16 C17 H17 119.7
C18 C17 H17 119.7
C17 C18 C13 119.3(9)
C17 C18 C19 117.0(8)
C13 C18 C19 123.6(8)
N4 C19 C18 125.5(8)
N4 C19 H19 117.2
C18 C19 H19 117.2
N5 C20 N6 122.2(8)
N5 C20 S1 125.1(7)
N6 C20 S1 112.6(6)
C26 C21 C22 119.9(9)
C26 C21 N6 115.6(8)
C22 C21 N6 124.5(9)
C23 C22 C21 118.6(10)
C23 C22 H22 120.7
C21 C22 H22 120.7
C24 C23 C22 121.5(9)
C24 C23 H23 119.2
C22 C23 H23 119.2
C25 C24 C23 118.3(9)
C25 C24 H24 120.9
C23 C24 H24 120.9
C24 C25 C26 121.3(10)
C24 C25 H25 119.4
C26 C25 H25 119.4
C21 C26 C25 120.3(9)
C21 C26 H26 119.8
C25 C26 H26 119.8
N7 C27 C28 123.5(9)
N7 C27 H27 118.2
C28 C27 H27 118.2
C29 C28 C27 117.7(11)
C29 C28 H28 121.2
C27 C28 H28 121.2
C28 C29 C30 121.4(10)
C28 C29 H29 119.3
C30 C29 H29 119.3
C29 C30 C35 116.0(9)
C29 C30 C31 123.9(9)
C35 C30 C31 120.1(10)
C32 C31 C30 120.9(9)
C32 C31 H31 119.5
C30 C31 H31 119.5
C31 C32 C33 120.6(9)
C31 C32 H32 119.7
C33 C32 H32 119.7
C34 C33 C36 116.2(9)
C34 C33 C32 120.2(10)
C36 C33 C32 123.5(9)
N8 C34 C33 124.6(9)
N8 C34 C35 115.7(8)
C33 C34 C35 119.6(9)
N7 C35 C30 124.0(10)
N7 C35 C34 117.6(8)
C30 C35 C34 118.4(9)
C37 C36 C33 119.5(9)
C37 C36 H36 120.3
C33 C36 H36 120.3
C36 C37 C38 120.5(10)
C36 C37 H37 119.8
C38 C37 H37 119.8
N8 C38 C37 122.3(9)
N8 C38 H38 118.8
C37 C38 H38 118.8
O4 C39 C44 123.5(8)
O4 C39 C40 120.1(8)
C44 C39 C40 116.4(8)
C41 C40 C39 121.8(9)
C41 C40 H40 119.1
C39 C40 H40 119.1
C40 C41 C42 120.2(9)
C40 C41 H41 119.9
C42 C41 H41 119.9
C43 C42 C41 119.8(8)
C43 C42 N9 119.7(9)
C41 C42 N9 120.4(9)
C42 C43 C44 121.6(9)
C42 C43 H43 119.2
C44 C43 H43 119.2
C43 C44 C39 120.0(8)
C43 C44 C45 115.9(8)
C39 C44 C45 123.8(8)
N10 C45 C44 125.4(8)
N10 C45 H45 117.3
C44 C45 H45 117.3
N11 C46 N12 120.0(8)
N11 C46 S2 124.6(8)
N12 C46 S2 115.2(6)
C48 C47 C52 120.5(9)
C48 C47 N12 117.1(9)
C52 C47 N12 122.3(10)
C49 C48 C47 119.5(10)
C49 C48 H48 120.2
C47 C48 H48 120.2
C48 C49 C50 121.0(10)
C48 C49 H49 119.5
C50 C49 H49 119.5
C49 C50 C51 118.4(9)
C49 C50 H50 120.8
C51 C50 H50 120.8
C52 C51 C50 120.3(10)
C52 C51 H51 119.9
C50 C51 H51 119.9
C51 C52 C47 120.2(11)
C51 C52 H52 119.9
C47 C52 H52 119.9
Cl1 C53 Cl2 111.2(6)
Cl1 C53 H53A 109.4
Cl2 C53 H53A 109.4
Cl1 C53 H53B 109.4
Cl2 C53 H53B 109.4
H53A C53 H53B 108.0
C1 N1 C9 118.2(8)
C1 N1 Zn1 127.2(6)
C9 N1 Zn1 114.6(6)
C12 N2 C8 118.8(7)
C12 N2 Zn1 129.3(7)
C8 N2 Zn1 111.9(6)
O3 N3 O2 122.2(8)
O3 N3 C16 118.9(8)
O2 N3 C16 118.9(8)
C19 N4 N5 115.2(7)
C19 N4 Zn1 125.8(6)
N5 N4 Zn1 119.0(6)
C20 N5 N4 116.0(7)
C20 N6 C21 129.0(8)
C20 N6 H6A 115.5
C21 N6 H6A 115.5
C27 N7 C35 117.4(9)
C27 N7 Zn2 128.3(6)
C35 N7 Zn2 114.2(7)
C38 N8 C34 116.9(7)
C38 N8 Zn2 128.9(6)
C34 N8 Zn2 114.1(6)
O6 N9 O5 123.0(8)
O6 N9 C42 118.6(8)
O5 N9 C42 118.4(8)
C45 N10 N11 113.7(7)
C45 N10 Zn2 125.3(6)
N11 N10 Zn2 120.9(5)
C46 N11 N10 117.0(8)
C46 N12 C47 126.7(7)
C46 N12 H12A 116.7
C47 N12 H12A 116.7
C13 O1 Zn1 128.9(7)
C39 O4 Zn2 128.6(7)
C20 S1 Zn1 94.3(3)
C46 S2 Zn2 94.9(3)
O1 Zn1 N1 103.1(3)
O1 Zn1 N4 88.4(3)
N1 Zn1 N4 103.6(3)
O1 Zn1 N2 88.8(3)
N1 Zn1 N2 78.5(3)
N4 Zn1 N2 176.8(4)
O1 Zn1 S1 149.6(2)
N1 Zn1 S1 107.2(2)
N4 Zn1 S1 82.1(2)
N2 Zn1 S1 99.6(2)
O4 Zn2 N10 87.2(3)
O4 Zn2 N7 96.7(3)
N10 Zn2 N7 109.8(3)
O4 Zn2 N8 91.1(3)
N10 Zn2 N8 172.0(3)
N7 Zn2 N8 78.1(3)
O4 Zn2 S2 152.1(2)
N10 Zn2 S2 82.07(19)
N7 Zn2 S2 111.2(3)
N8 Zn2 S2 95.9(2)

loop_
_geom_bond_atom_site_label_1
_geom_bond_atom_site_label_2
_geom_bond_distance
C1 N1 1.334(12)
C1 C2 1.373(15)
C1 H1 0.9300
C2 C3 1.396(14)
C2 H2 0.9300
C3 C4 1.375(15)
C3 H3 0.9300
C4 C9 1.399(14)
C4 C5 1.441(12)
C5 C6 1.306(15)
C5 H5 0.9300
C6 C7 1.449(15)
C6 H6 0.9300
C7 C10 1.400(15)
C7 C8 1.421(11)
C8 N2 1.343(13)
C8 C9 1.438(13)
C9 N1 1.350(10)
C10 C11 1.345(15)
C10 H10 0.9300
C11 C12 1.413(12)
C11 H11 0.9300
C12 N2 1.291(13)
C12 H12 0.9300
C13 O1 1.300(11)
C13 C18 1.440(12)
C13 C14 1.438(14)
C14 C15 1.370(13)
C14 H14 0.9300
C15 C16 1.408(12)
C15 H15 0.9300
C16 C17 1.373(14)
C16 N3 1.442(12)
C17 C18 1.408(13)
C17 H17 0.9300
C18 C19 1.438(14)
C19 N4 1.307(12)
C19 H19 0.9300
C20 N5 1.299(11)
C20 N6 1.359(11)
C20 S1 1.771(8)
C21 C26 1.365(14)
C21 C22 1.401(13)
C21 N6 1.419(11)
C22 C23 1.390(13)
C22 H22 0.9300
C23 C24 1.385(16)
C23 H23 0.9300
C24 C25 1.374(13)
C24 H24 0.9300
C25 C26 1.383(13)
C25 H25 0.9300
C26 H26 0.9300
C27 N7 1.309(14)
C27 C28 1.405(16)
C27 H27 0.9300
C28 C29 1.366(14)
C28 H28 0.9300
C29 C30 1.377(16)
C29 H29 0.9300
C30 C35 1.405(13)
C30 C31 1.432(13)
C31 C32 1.340(15)
C31 H31 0.9300
C32 C33 1.418(13)
C32 H32 0.9300
C33 C34 1.399(12)
C33 C36 1.399(15)
C34 N8 1.355(12)
C34 C35 1.437(14)
C35 N7 1.349(11)
C36 C37 1.366(14)
C36 H36 0.9300
C37 C38 1.382(12)
C37 H37 0.9300
C38 N8 1.337(13)
C38 H38 0.9300
C39 O4 1.287(10)
C39 C44 1.414(13)
C39 C40 1.437(13)
C40 C41 1.363(12)
C40 H40 0.9300
C41 C42 1.381(13)
C41 H41 0.9300
C42 C43 1.372(13)
C42 N9 1.446(11)
C43 C44 1.387(11)
C43 H43 0.9300
C44 C45 1.457(13)
C45 N10 1.293(11)
C45 H45 0.9300
C46 N11 1.299(11)
C46 N12 1.363(12)
C46 S2 1.762(9)
C47 C48 1.378(15)
C47 C52 1.397(15)
C47 N12 1.419(11)
C48 C49 1.379(13)
C48 H48 0.9300
C49 C50 1.405(15)
C49 H49 0.9300
C50 C51 1.407(16)
C50 H50 0.9300
C51 C52 1.372(12)
C51 H51 0.9300
C52 H52 0.9300
C53 Cl1 1.743(13)
C53 Cl2 1.789(12)
C53 H53A 0.9700
C53 H53B 0.9700
N1 Zn1 2.085(8)
N2 Zn1 2.147(6)
N3 O3 1.226(10)
N3 O2 1.256(11)
N4 N5 1.378(11)
N4 Zn1 2.092(7)
N6 H6A 0.8600
N7 Zn2 2.089(9)
N8 Zn2 2.115(7)
N9 O6 1.221(11)
N9 O5 1.251(11)
N10 N11 1.368(10)
N10 Zn2 2.067(7)
N12 H12A 0.8600
O1 Zn1 1.994(9)
O4 Zn2 2.035(7)
S1 Zn1 2.360(3)
S2 Zn2 2.384(2)

loop_
_geom_torsion_atom_site_label_1
_geom_torsion_atom_site_label_2
_geom_torsion_atom_site_label_3
_geom_torsion_atom_site_label_4
_geom_torsion
N1 C1 C2 C3 -0.6(17)
C1 C2 C3 C4 0.3(17)
C2 C3 C4 C9 -0.1(16)
C2 C3 C4 C5 177.6(10)
C3 C4 C5 C6 -177.3(11)
C9 C4 C5 C6 0.4(16)
C4 C5 C6 C7 1.2(17)
C5 C6 C7 C10 177.6(10)
C5 C6 C7 C8 -2.9(16)
C10 C7 C8 N2 0.2(14)
C6 C7 C8 N2 -179.3(9)
C10 C7 C8 C9 -177.4(9)
C6 C7 C8 C9 3.1(14)
C3 C4 C9 N1 0.1(15)
C5 C4 C9 N1 -177.8(9)
C3 C4 C9 C8 177.7(9)
C5 C4 C9 C8 -0.1(15)
N2 C8 C9 N1 -1.6(13)
C7 C8 C9 N1 176.1(8)
N2 C8 C9 C4 -179.4(9)
C7 C8 C9 C4 -1.7(14)
C8 C7 C10 C11 0.5(14)
C6 C7 C10 C11 -180.0(10)
C7 C10 C11 C12 -1.0(15)
C10 C11 C12 N2 0.7(16)
O1 C13 C14 C15 -179.7(10)
C18 C13 C14 C15 1.7(14)
C13 C14 C15 C16 -1.9(15)
C14 C15 C16 C17 -1.1(15)
C14 C15 C16 N3 -180.0(9)
C15 C16 C17 C18 4.3(15)
N3 C16 C17 C18 -176.8(9)
C16 C17 C18 C13 -4.5(15)
C16 C17 C18 C19 178.7(9)
O1 C13 C18 C17 -177.0(9)
C14 C13 C18 C17 1.5(13)
O1 C13 C18 C19 -0.4(16)
C14 C13 C18 C19 178.1(9)
C17 C18 C19 N4 -174.8(10)
C13 C18 C19 N4 8.5(16)
C26 C21 C22 C23 2.2(17)
N6 C21 C22 C23 -179.4(10)
C21 C22 C23 C24 -1.1(18)
C22 C23 C24 C25 -0.5(18)
C23 C24 C25 C26 1.1(17)
C22 C21 C26 C25 -1.6(16)
N6 C21 C26 C25 179.8(9)
C24 C25 C26 C21 -0.1(16)
N7 C27 C28 C29 -3.3(17)
C27 C28 C29 C30 3.0(16)
C28 C29 C30 C35 -0.7(16)
C28 C29 C30 C31 -178.6(10)
C29 C30 C31 C32 179.0(11)
C35 C30 C31 C32 1.1(15)
C30 C31 C32 C33 1.7(16)
C31 C32 C33 C34 -4.5(15)
C31 C32 C33 C36 179.0(10)
C36 C33 C34 N8 -0.8(14)
C32 C33 C34 N8 -177.5(9)
C36 C33 C34 C35 -178.8(9)
C32 C33 C34 C35 4.4(14)
C29 C30 C35 N7 -1.7(15)
C31 C30 C35 N7 176.3(9)
C29 C30 C35 C34 -179.1(9)
C31 C30 C35 C34 -1.1(14)
N8 C34 C35 N7 2.5(13)
C33 C34 C35 N7 -179.3(8)
N8 C34 C35 C30 -179.9(9)
C33 C34 C35 C30 -1.6(14)
C34 C33 C36 C37 1.4(14)
C32 C33 C36 C37 178.1(10)
C33 C36 C37 C38 -2.0(15)
C36 C37 C38 N8 1.8(16)
O4 C39 C40 C41 177.2(10)
C44 C39 C40 C41 -4.5(15)
C39 C40 C41 C42 2.6(17)
C40 C41 C42 C43 0.7(16)
C40 C41 C42 N9 177.6(10)
C41 C42 C43 C44 -2.1(16)
N9 C42 C43 C44 -179.0(9)
C42 C43 C44 C39 0.0(16)
C42 C43 C44 C45 174.5(10)
O4 C39 C44 C43 -178.6(10)
C40 C39 C44 C43 3.1(14)
O4 C39 C44 C45 7.4(16)
C40 C39 C44 C45 -170.9(10)
C43 C44 C45 N10 176.5(10)
C39 C44 C45 N10 -9.3(17)
C52 C47 C48 C49 0.7(15)
N12 C47 C48 C49 176.2(8)
C47 C48 C49 C50 -0.5(15)
C48 C49 C50 C51 -0.3(15)
C49 C50 C51 C52 0.9(15)
C50 C51 C52 C47 -0.7(16)
C48 C47 C52 C51 -0.1(15)
N12 C47 C52 C51 -175.5(9)
C2 C1 N1 C9 0.5(15)
C2 C1 N1 Zn1 178.8(8)
C4 C9 N1 C1 -0.3(14)
C8 C9 N1 C1 -178.0(8)
C4 C9 N1 Zn1 -178.8(8)
C8 C9 N1 Zn1 3.5(11)
C11 C12 N2 C8 0.0(15)
C11 C12 N2 Zn1 177.9(7)
C7 C8 N2 C12 -0.5(14)
C9 C8 N2 C12 177.1(9)
C7 C8 N2 Zn1 -178.7(7)
C9 C8 N2 Zn1 -1.1(11)
C17 C16 N3 O3 -12.6(15)
C15 C16 N3 O3 166.3(9)
C17 C16 N3 O2 165.7(10)
C15 C16 N3 O2 -15.5(15)
C18 C19 N4 N5 -179.2(9)
C18 C19 N4 Zn1 1.6(15)
N6 C20 N5 N4 -179.2(9)
S1 C20 N5 N4 -2.8(13)
C19 N4 N5 C20 167.3(9)
Zn1 N4 N5 C20 -13.5(11)
N5 C20 N6 C21 -5.0(16)
S1 C20 N6 C21 178.2(8)
C26 C21 N6 C20 -176.1(10)
C22 C21 N6 C20 5.4(17)
C28 C27 N7 C35 1.1(16)
C28 C27 N7 Zn2 177.7(8)
C30 C35 N7 C27 1.4(15)
C34 C35 N7 C27 178.9(9)
C30 C35 N7 Zn2 -175.6(8)
C34 C35 N7 Zn2 1.8(11)
C37 C38 N8 C34 -1.1(14)
C37 C38 N8 Zn2 -176.1(7)
C33 C34 N8 C38 0.6(14)
C35 C34 N8 C38 178.7(9)
C33 C34 N8 Zn2 176.4(7)
C35 C34 N8 Zn2 -5.5(10)
C43 C42 N9 O6 1.0(16)
C41 C42 N9 O6 -175.9(10)
C43 C42 N9 O5 -179.0(10)
C41 C42 N9 O5 4.1(16)
C44 C45 N10 N11 171.5(10)
C44 C45 N10 Zn2 -10.8(16)
N12 C46 N11 N10 178.9(9)
S2 C46 N11 N10 3.1(16)
C45 N10 N11 C46 -178.4(10)
Zn2 N10 N11 C46 3.8(13)
N11 C46 N12 C47 0.0(18)
S2 C46 N12 C47 176.2(9)
C48 C47 N12 C46 149.5(11)
C52 C47 N12 C46 -35.0(16)
C18 C13 O1 Zn1 -17.8(14)
C14 C13 O1 Zn1 163.7(7)
C44 C39 O4 Zn2 15.2(14)
C40 C39 O4 Zn2 -166.7(7)
N5 C20 S1 Zn1 14.0(9)
N6 C20 S1 Zn1 -169.4(7)
N11 C46 S2 Zn2 -6.7(11)
N12 C46 S2 Zn2 177.3(8)
C13 O1 Zn1 N1 -83.1(8)
C13 O1 Zn1 N4 20.5(8)
C13 O1 Zn1 N2 -161.1(8)
C13 O1 Zn1 S1 91.8(9)
C1 N1 Zn1 O1 92.5(8)
C9 N1 Zn1 O1 -89.2(7)
C1 N1 Zn1 N4 1.0(8)
C9 N1 Zn1 N4 179.3(6)
C1 N1 Zn1 N2 178.6(8)
C9 N1 Zn1 N2 -3.1(6)
C1 N1 Zn1 S1 -84.8(8)
C9 N1 Zn1 S1 93.5(6)
C19 N4 Zn1 O1 -12.3(9)
N5 N4 Zn1 O1 168.6(7)
C19 N4 Zn1 N1 90.8(9)
N5 N4 Zn1 N1 -88.4(7)
C19 N4 Zn1 S1 -163.4(9)
N5 N4 Zn1 S1 17.5(6)
C12 N2 Zn1 O1 -72.2(9)
C8 N2 Zn1 O1 105.8(7)
C12 N2 Zn1 N1 -175.8(9)
C8 N2 Zn1 N1 2.2(6)
C12 N2 Zn1 S1 78.5(9)
C8 N2 Zn1 S1 -103.5(6)
C20 S1 Zn1 O1 -86.6(5)
C20 S1 Zn1 N1 88.2(4)
C20 S1 Zn1 N4 -13.7(4)
C20 S1 Zn1 N2 169.1(4)
C39 O4 Zn2 N10 -25.0(8)
C39 O4 Zn2 N7 84.7(8)
C39 O4 Zn2 N8 162.9(8)
C39 O4 Zn2 S2 -92.3(9)
C45 N10 Zn2 O4 22.1(9)
N11 N10 Zn2 O4 -160.4(8)
C45 N10 Zn2 N7 -74.0(10)
N11 N10 Zn2 N7 103.5(8)
C45 N10 Zn2 S2 176.2(9)
N11 N10 Zn2 S2 -6.2(7)
C27 N7 Zn2 O4 -90.5(9)
C35 N7 Zn2 O4 86.2(7)
C27 N7 Zn2 N10 -1.0(10)
C35 N7 Zn2 N10 175.6(6)
C27 N7 Zn2 N8 179.8(9)
C35 N7 Zn2 N8 -3.6(6)
C27 N7 Zn2 S2 88.0(9)
C35 N7 Zn2 S2 -95.4(7)
C38 N8 Zn2 O4 83.5(9)
C34 N8 Zn2 O4 -91.6(7)
C38 N8 Zn2 N7 -179.9(9)
C34 N8 Zn2 N7 4.9(6)
C38 N8 Zn2 S2 -69.4(8)
C34 N8 Zn2 S2 115.4(6)
C46 S2 Zn2 O4 74.1(6)
C46 S2 Zn2 N10 5.6(4)
C46 S2 Zn2 N7 -102.7(4)
C46 S2 Zn2 N8 177.8(4)
